data_1556605
loop_
_publ_author_name
'Arefyeva, N.'
'Sandleben, A.'
'Krest, A.'
'Baumann, U.'
'Schafer, M.'
'Kempf, M.'
'Klein, A.'

_publ_section_title
;
 [2 x 2] Molecular Grids of Ni(II) and Zn(II) with Redox-Active
 1,4-Pyrazine-Bis(thiosemicarbazone) Ligands
;
_journal_name_full Inorganics
_journal_page_first 51
_journal_paper_doi 10.3390/inorganics6020051
_journal_volume 6
_journal_year 2018
_chemical_formula_moiety 'C56 H80 N32 Ni4 S8'
_chemical_formula_sum 'C56 H80 N32 Ni4 S8'
_chemical_formula_weight 1692.84
_space_group_crystal_system tetragonal
_space_group_IT_number 97
_space_group_name_Hall 'I 4 2'
_space_group_name_H-M_alt 'I 4 2 2'
_atom_sites_solution_hydrogens geom
_cell_angle_alpha 90
_cell_angle_beta 90
_cell_angle_gamma 90
_cell_formula_units_Z 2
_cell_length_a 20.4341(15)
_cell_length_b 20.4341(15)
_cell_length_c 19.3550(19)
_cell_measurement_reflns_used 64478
_cell_measurement_temperature 293(2)
_cell_measurement_theta_max 27.349
_cell_measurement_theta_min 1.409
_cell_volume 8081.7(12)
_computing_cell_refinement 'X-AREA (STOE & Cie 2001)'
_computing_data_collection 'X-AREA (STOE & Cie 2001)'
_computing_data_reduction 'X-RED (STOE & Cie 2001)'
_computing_molecular_graphics 'DIAMOND (Brandenburg, 2006)'
_computing_publication_material 'WinGX publication routines (Farrugia, 2012)'
_computing_structure_refinement 'SHELXL-2014/7 (Sheldrick, 2014)'
_computing_structure_solution 'SIR92 (Giacovazzo et al, 1993)'
_diffrn_ambient_temperature 293(2)
_diffrn_measured_fraction_theta_full 1.000
_diffrn_measured_fraction_theta_max 0.997
_diffrn_measurement_device_type 'STOE IPDS II'
_diffrn_measurement_method '\w and \f scans'
_diffrn_radiation_source 'fine-focus sealed tube'
_diffrn_radiation_type MoK\a
_diffrn_radiation_wavelength 0.71073
_diffrn_reflns_av_R_equivalents 0.0937
_diffrn_reflns_av_unetI/netI 0.0371
_diffrn_reflns_Laue_measured_fraction_full 1.000
_diffrn_reflns_Laue_measured_fraction_max 0.997
_diffrn_reflns_limit_h_max 26
_diffrn_reflns_limit_h_min -26
_diffrn_reflns_limit_k_max 26
_diffrn_reflns_limit_k_min -25
_diffrn_reflns_limit_l_max 24
_diffrn_reflns_limit_l_min -25
_diffrn_reflns_number 64478
_diffrn_reflns_point_group_measured_fraction_full 1.000
_diffrn_reflns_point_group_measured_fraction_max 0.997
_diffrn_reflns_theta_full 25.242
_diffrn_reflns_theta_max 27.349
_diffrn_reflns_theta_min 1.409
_exptl_absorpt_coefficient_mu 0.590
_exptl_absorpt_correction_type none
_exptl_crystal_colour blue
_exptl_crystal_density_diffrn 0.696
_exptl_crystal_density_meas ?
_exptl_crystal_description prism
_exptl_crystal_F_000 1760
_exptl_crystal_size_max 0.5
_exptl_crystal_size_mid 0.3
_exptl_crystal_size_min 0.3
_refine_diff_density_max 1.843
_refine_diff_density_min -0.566
_refine_diff_density_rms 0.122
_refine_ls_abs_structure_details
;
 Refined as an inversion twin.
;
_refine_ls_abs_structure_Flack 0.55(6)
_refine_ls_extinction_coef .
_refine_ls_extinction_method none
_refine_ls_goodness_of_fit_ref 1.224
_refine_ls_hydrogen_treatment constr
_refine_ls_matrix_type full
_refine_ls_number_parameters 103
_refine_ls_number_reflns 4581
_refine_ls_number_restraints 33
_refine_ls_restrained_S_all 1.221
_refine_ls_R_factor_all 0.1610
_refine_ls_R_factor_gt 0.1086
_refine_ls_shift/su_max 0.141
_refine_ls_shift/su_mean 0.012
_refine_ls_structure_factor_coef Fsqd
_refine_ls_weighting_details 'w=1/[\s^2^(Fo^2^)+(0.2000P)^2^] where P=(Fo^2^+2Fc^2^)/3'
_refine_ls_weighting_scheme calc
_refine_ls_wR_factor_gt 0.3048
_refine_ls_wR_factor_ref 0.3618
_reflns_Friedel_coverage 0.776
_reflns_Friedel_fraction_full 1.000
_reflns_Friedel_fraction_max 0.998
_reflns_number_gt 2301
_reflns_number_total 4581
_reflns_threshold_expression 'I > 2\s(I)'
_cod_data_source_file 1484517__NiL3_4.cif
_cod_data_source_block '[Ni4(LiPr)4]'
_cod_depositor_comments
;
The following automatic conversions were performed:

data item '_exptl_crystal_density_meas' value 'not measured' was
changed to '?' -- the value is perceived as not measured.

Automatic conversion script
Id: cif_fix_values 6909 2019-04-08 15:41:33Z antanas 
;
_cod_original_cell_volume 8081.7(14)
_cod_database_code 1556605
_shelx_space_group_comment
;
The symmetry employed for this shelxl refinement is uniquely defined
by the following loop, which should always be used as a source of
symmetry information in preference to the above space-group names.
They are only intended as comments.
;

loop_
_space_group_symop_operation_xyz
'x, y, z'
'-x, -y, z'
'x, -y, -z'
'-x, y, -z'
'-y, -x, -z'
'y, x, -z'
'y, -x, z'
'-y, x, z'
'x+1/2, y+1/2, z+1/2'
'-x+1/2, -y+1/2, z+1/2'
'x+1/2, -y+1/2, -z+1/2'
'-x+1/2, y+1/2, -z+1/2'
'-y+1/2, -x+1/2, -z+1/2'
'y+1/2, x+1/2, -z+1/2'
'y+1/2, -x+1/2, z+1/2'
'-y+1/2, x+1/2, z+1/2'

loop_
_atom_site_label
_atom_site_type_symbol
_atom_site_fract_x
_atom_site_fract_y
_atom_site_fract_z
_atom_site_U_iso_or_equiv
_atom_site_adp_type
_atom_site_occupancy
_atom_site_site_symmetry_order
_atom_site_calc_flag
_atom_site_refinement_flags_posn
_atom_site_refinement_flags_adp
_atom_site_refinement_flags_occupancy
_atom_site_disorder_assembly
_atom_site_disorder_group
Ni01 Ni 0.23956(7) 0.0000 0.5000 0.0740(6) Uani 1 2 d S T P . .
S1 S 0.31876(13) 0.07238(15) 0.45163(15) 0.0995(9) Uani 1 1 d . . . . .
N1 N 0.1679(3) -0.0743(3) 0.5066(3) 0.0688(16) Uani 1 1 d . . . . .
C3 C 0.1861(4) -0.0684(4) 0.3836(4) 0.078(2) Uani 1 1 d . . . . .
N3 N 0.2624(4) 0.0046(4) 0.3470(4) 0.0858(19) Uani 1 1 d . . . . .
N2 N 0.2300(3) -0.0267(3) 0.3988(4) 0.0729(18) Uani 1 1 d . . . . .
C2 C 0.1491(5) -0.0931(5) 0.4421(4) 0.078(2) Uani 1 1 d . . . . .
N4 N 0.3375(5) 0.0814(6) 0.3163(5) 0.136(4) Uani 1 1 d . . . . .
H4A H 0.3268 0.0737 0.2741 0.163 Uiso 1 1 calc R U . . .
H4B H 0.3670 0.1101 0.3255 0.163 Uiso 1 1 calc R U . . .
C5 C 0.1804(16) -0.0933(19) 0.3099(11) 0.295(10) Uani 1 1 d . U . . .
H5 H 0.2064 -0.0631 0.2817 0.354 Uiso 1 1 calc R U . . .
C1 C 0.1440(5) -0.1016(5) 0.5599(4) 0.077(2) Uani 1 1 d . . . . .
H1 H 0.1607 -0.0899 0.6028 0.092 Uiso 1 1 calc R U . . .
C4 C 0.3040(5) 0.0440(7) 0.3749(6) 0.117(4) Uani 1 1 d . . . . .
C7 C 0.1943(15) -0.1506(15) 0.2879(9) 0.295(10) Uani 1 1 d . U . . .
H7A H 0.2390 -0.1607 0.2990 0.443 Uiso 1 1 calc R U . . .
H7B H 0.1659 -0.1820 0.3094 0.443 Uiso 1 1 calc R U . . .
H7C H 0.1885 -0.1521 0.2387 0.443 Uiso 1 1 calc R U . . .
C6 C 0.1207(11) -0.0824(17) 0.2937(10) 0.295(10) Uani 1 1 d . U . . .
H6A H 0.1083 -0.0396 0.3094 0.443 Uiso 1 1 calc R U . . .
H6B H 0.1158 -0.0848 0.2445 0.443 Uiso 1 1 calc R U . . .
H6C H 0.0932 -0.1147 0.3152 0.443 Uiso 1 1 calc R U . . .

loop_
_atom_site_aniso_label
_atom_site_aniso_U_11
_atom_site_aniso_U_22
_atom_site_aniso_U_33
_atom_site_aniso_U_23
_atom_site_aniso_U_13
_atom_site_aniso_U_12
Ni01 0.0722(9) 0.0802(10) 0.0696(9) 0.0032(9) 0.000 0.000
S1 0.0930(17) 0.113(2) 0.0924(17) 0.0068(15) 0.0035(14) -0.0158(14)
N1 0.071(3) 0.079(4) 0.057(3) -0.004(4) 0.003(4) 0.002(3)
C3 0.077(5) 0.084(5) 0.072(5) 0.007(4) 0.015(4) -0.001(5)
N3 0.094(5) 0.084(4) 0.079(5) 0.005(4) 0.006(4) -0.021(5)
N2 0.073(4) 0.069(4) 0.077(4) 0.011(3) 0.021(3) 0.001(4)
C2 0.087(6) 0.078(6) 0.068(5) 0.000(4) -0.001(5) -0.008(5)
N4 0.129(8) 0.185(11) 0.094(6) 0.014(6) 0.015(5) -0.039(8)
C5 0.299(18) 0.49(3) 0.093(7) -0.030(11) -0.014(11) -0.01(2)
C1 0.084(6) 0.080(6) 0.066(5) -0.007(4) 0.001(5) -0.002(4)
C4 0.080(6) 0.148(10) 0.123(10) 0.026(7) 0.008(6) 0.013(7)
C7 0.299(18) 0.49(3) 0.093(7) -0.030(11) -0.014(11) -0.01(2)
C6 0.299(18) 0.49(3) 0.093(7) -0.030(11) -0.014(11) -0.01(2)

loop_
_atom_type_symbol
_atom_type_description
_atom_type_scat_dispersion_real
_atom_type_scat_dispersion_imag
_atom_type_scat_source
C C 0.0033 0.0016 'International Tables Vol C Tables 4.2.6.8 and 6.1.1.4'
H H 0.0000 0.0000 'International Tables Vol C Tables 4.2.6.8 and 6.1.1.4'
N N 0.0061 0.0033 'International Tables Vol C Tables 4.2.6.8 and 6.1.1.4'
S S 0.1246 0.1234 'International Tables Vol C Tables 4.2.6.8 and 6.1.1.4'
Ni Ni 0.3393 1.1124 'International Tables Vol C Tables 4.2.6.8 and 6.1.1.4'

loop_
_geom_angle_atom_site_label_1
_geom_angle_atom_site_label_2
_geom_angle_atom_site_label_3
_geom_angle
_geom_angle_site_symmetry_1
_geom_angle_site_symmetry_3
N2 Ni01 N2 169.1(4) 3_556 .
N2 Ni01 N1 93.9(2) 3_556 .
N2 Ni01 N1 78.4(3) . .
N2 Ni01 N1 78.4(3) 3_556 3_556
N2 Ni01 N1 93.9(2) . 3_556
N1 Ni01 N1 92.3(3) . 3_556
N2 Ni01 S1 105.98(19) 3_556 .
N2 Ni01 S1 81.6(2) . .
N1 Ni01 S1 160.03(19) . .
N1 Ni01 S1 90.06(17) 3_556 .
N2 Ni01 S1 81.6(2) 3_556 3_556
N2 Ni01 S1 105.98(19) . 3_556
N1 Ni01 S1 90.06(17) . 3_556
N1 Ni01 S1 160.03(19) 3_556 3_556
S1 Ni01 S1 94.49(14) . 3_556
C4 S1 Ni01 90.7(4) . .
C1 N1 C2 120.8(7) . .
C1 N1 Ni01 129.2(6) . .
C2 N1 Ni01 110.0(5) . .
N2 C3 C2 114.8(8) . .
N2 C3 C5 119.7(15) . .
C2 C3 C5 125.2(15) . .
C4 N3 N2 107.7(9) . .
C3 N2 N3 119.1(8) . .
C3 N2 Ni01 117.9(6) . .
N3 N2 Ni01 122.4(6) . .
N1 C2 C1 115.1(7) . 5_556
N1 C2 C3 118.1(8) . .
C1 C2 C3 126.0(8) 5_556 .
C7 C5 C6 107(4) . .
C7 C5 C3 127(3) . .
C6 C5 C3 104(2) . .
N1 C1 C2 124.0(8) . 5_556
N3 C4 N4 107.2(10) . .
N3 C4 S1 136.8(9) . .
N4 C4 S1 114.7(10) . .

loop_
_geom_bond_atom_site_label_1
_geom_bond_atom_site_label_2
_geom_bond_distance
_geom_bond_site_symmetry_2
Ni01 N2 2.042(8) 3_556
Ni01 N2 2.042(8) .
Ni01 N1 2.114(6) .
Ni01 N1 2.114(6) 3_556
Ni01 S1 2.384(3) .
Ni01 S1 2.384(3) 3_556
S1 C4 1.622(14) .
N1 C1 1.271(10) .
N1 C2 1.361(9) .
C3 N2 1.273(12) .
C3 C2 1.451(11) .
C3 C5 1.52(2) .
N3 C4 1.291(15) .
N3 N2 1.362(10) .
C2 C1 1.422(12) 5_556
N4 C4 1.529(14) .
C5 C7 1.28(5) .
C5 C6 1.28(3) .
C1 C2 1.422(12) 5_556
